data_1000485
loop_
_publ_author_name
'de Kozak, A'
'Samouel, M'
'Renaudin, J'
'Ferey, G'

_publ_section_title
;
Structure of Ba Cu In F7: The interpretation beween a pyrochlor-like
edge-sharing network of octahedra and a defect fluorite structure
;
_journal_coden_ASTM ZEKRDZ
_journal_name_full
;
Zeitschrift fuer Kristallographie (149,1979-)
;
_journal_page_first 77
_journal_page_last 87
_journal_volume 189
_journal_year 1989
_chemical_formula_structural 'Ba Cu In F7'
_chemical_formula_sum 'Ba Cu F7 In'
_chemical_name_systematic 'Barium copper indium fluoride (1/1/1/7)'
_space_group_IT_number 141
_symmetry_cell_setting tetragonal
_symmetry_space_group_name_Hall '-I 4bd 2'
_symmetry_space_group_name_H-M 'I 41/a m d :2'
_cell_angle_alpha 90
_cell_angle_beta 90
_cell_angle_gamma 90
_cell_formula_units_Z 4
_cell_length_a 6.843(1)
_cell_length_b 6.843(1)
_cell_length_c 12.001(3)
_cell_volume 562.0
_exptl_crystal_density_meas 5.3
_refine_ls_R_factor_all 0.035
_cod_original_sg_symbol_H-M 'I 41/a m d Z'
_cod_database_code 1000485

loop_
_symmetry_equiv_pos_as_xyz
x,y,z
x,1/2-y,z
1/4+y,1/4+x,3/4+z
1/4+y,1/4-x,3/4+z
-x,y,z
-x,1/2-y,z
3/4-y,1/4+x,3/4+z
3/4-y,1/4-x,3/4+z
-x,-y,-z
-x,1/2+y,-z
3/4-y,3/4-x,1/4-z
3/4-y,3/4+x,1/4-z
x,-y,-z
x,1/2+y,-z
1/4+y,3/4-x,1/4-z
1/4+y,3/4+x,1/4-z
1/2+x,1/2+y,1/2+z
1/2+x,-y,1/2+z
3/4+y,3/4+x,1/4+z
3/4+y,3/4-x,1/4+z
1/2-x,1/2+y,1/2+z
1/2-x,-y,1/2+z
1/4-y,3/4+x,1/4+z
1/4-y,3/4-x,1/4+z
1/2-x,1/2-y,1/2-z
1/2-x,y,1/2-z
1/4-y,1/4-x,3/4-z
1/4-y,1/4+x,3/4-z
1/2+x,1/2-y,1/2-z
1/2+x,y,1/2-z
3/4+y,1/4-x,3/4-z
3/4+y,1/4+x,3/4-z

loop_
_atom_site_aniso_label
_atom_site_aniso_U_11
_atom_site_aniso_U_12
_atom_site_aniso_U_13
_atom_site_aniso_U_22
_atom_site_aniso_U_23
_atom_site_aniso_U_33
Ba1 0.0226(3) -0.00068(8) 0. 0.0226(3) 0. 0.0229(6)
Cu1 0.0094(2) -0.0036(4) 0. 0.0084(2) 0. 0.0370(7)
In1 0.0094(2) -0.0036(4) 0. 0.0084(2) 0. 0.0370(7)
F1 0.0213(23) -0.0120(23) 0. 0.0358(28) 0. 0.0324(24)
F2 0.0398(47) 0. 0. 0.0175(35) 0. 0.0327(41)
F3 0.0573(57) 0. 0. 0.0573(57) 0. 0.0414(80)

loop_
_atom_site_label
_atom_site_type_symbol
_atom_site_symmetry_multiplicity
_atom_site_Wyckoff_symbol
_atom_site_fract_x
_atom_site_fract_y
_atom_site_fract_z
_atom_site_occupancy
_atom_site_attached_hydrogens
_atom_site_calc_flag
Ba1 Ba2+ 4 b 0. 0.25 0.375 1. 0 d
Cu1 Cu2+ 8 c 0. 0. 0. 0.5 0 d
In1 In3+ 8 c 0. 0. 0. 0.5 0 d
F1 F1- 16 f 0.2854(7) 0. 0. 1. 0 d
F2 F1- 8 e 0. 0.25 0.0937(6) 1. 0 d
F3 F1- 4 a 0. 0.75 0.125 1. 0 d

loop_
_atom_type_symbol
_atom_type_oxidation_number
Ba2+ 2.000
Cu2+ 2.000
In3+ 3.000
F1- -1.000
